data_7110035
loop_
_publ_author_name
'Yun-Nan Gong'
'Long Jiang'
'Tong-Bu Lu'

_publ_section_title
;
 A highly stable dynamic fluorescent metal-organic framework for selective
 sensing of nitroaromatic explosives
;
_journal_name_full Chem.Commun.
_journal_page_first 11113
_journal_paper_doi 10.1039/c3cc46530f
_journal_volume 49
_journal_year 2013
_chemical_formula_moiety 'C21 H9 O6 Tb1, (H2 O), (C3 H8 O), 5(C4 H10 O)'
_chemical_formula_sum 'C44 H69 O13 Tb'
_chemical_formula_weight 964.91
_chemical_name_systematic
; 
 ? 
;
_space_group_IT_number 15
_symmetry_cell_setting monoclinic
_symmetry_space_group_name_Hall '-C 2yc'
_symmetry_space_group_name_H-M 'C 1 2/c 1'
_atom_sites_solution_hydrogens geom
_atom_sites_solution_primary direct
_atom_sites_solution_secondary difmap
_audit_creation_method SHELXL-97
_cell_angle_alpha 90.00
_cell_angle_beta 114.532(2)
_cell_angle_gamma 90.00
_cell_formula_units_Z 8
_cell_length_a 25.9498(2)
_cell_length_b 15.6298(2)
_cell_length_c 26.8239(2)
_cell_measurement_reflns_used 4136
_cell_measurement_temperature 150(2)
_cell_measurement_theta_max 65.2683
_cell_measurement_theta_min 3.3885
_cell_volume 9897.4(2)
_computing_cell_refinement
;
CrysAlisPro, Agilent Technologies,
Version 1.171.35.19 (release 27-10-2011 CrysAlis171 .NET)
(compiled Oct 27 2011,15:02:11)
;
_computing_data_collection
;
CrysAlisPro, Agilent Technologies,
Version 1.171.35.19 (release 27-10-2011 CrysAlis171 .NET)
(compiled Oct 27 2011,15:02:11)
;
_computing_data_reduction
;
CrysAlisPro, Agilent Technologies,
Version 1.171.35.19 (release 27-10-2011 CrysAlis171 .NET)
(compiled Oct 27 2011,15:02:11)
;
_computing_structure_refinement 'SHELXL-97 (Sheldrick, 1997)'
_computing_structure_solution 'SHELXS-97 (Sheldrick, 1990)'
_diffrn_ambient_temperature 150(2)
_diffrn_detector_area_resol_mean 10.5058
_diffrn_measured_fraction_theta_full 0.995
_diffrn_measured_fraction_theta_max 0.995
_diffrn_measurement_device_type 'Xcalibur, Atlas, Gemini ultra'
_diffrn_measurement_method 'omiga scan'
_diffrn_radiation_monochromator mirror
_diffrn_radiation_source 'Enhance Ultra (Cu) X-ray Source'
_diffrn_radiation_type CuK\a
_diffrn_radiation_wavelength 1.54178
_diffrn_reflns_av_R_equivalents 0.0704
_diffrn_reflns_av_sigmaI/netI 0.1764
_diffrn_reflns_limit_h_max 29
_diffrn_reflns_limit_h_min -29
_diffrn_reflns_limit_k_max 18
_diffrn_reflns_limit_k_min -17
_diffrn_reflns_limit_l_max 30
_diffrn_reflns_limit_l_min -15
_diffrn_reflns_number 19714
_diffrn_reflns_theta_full 62.99
_diffrn_reflns_theta_max 62.99
_diffrn_reflns_theta_min 3.39
_exptl_absorpt_coefficient_mu 7.489
_exptl_absorpt_correction_T_max 0.2777
_exptl_absorpt_correction_T_min 0.2122
_exptl_absorpt_correction_type multi-scan
_exptl_absorpt_process_details
;
CrysAlisPro, Agilent Technologies,
Version 1.171.35.19 (release 27-10-2011 CrysAlis171 .NET)
(compiled Oct 27 2011,15:02:11)
Empirical absorption correction using spherical harmonics,
 implemented in SCALE3 ABSPACK scaling algorithm.
;
_exptl_crystal_colour colorless
_exptl_crystal_density_diffrn 1.295
_exptl_crystal_density_method 'not measured'
_exptl_crystal_description block
_exptl_crystal_F_000 4016
_exptl_crystal_size_max 0.30
_exptl_crystal_size_mid 0.30
_exptl_crystal_size_min 0.23
_platon_squeeze_details
;
Five propanol molecules are highly disordered. 
Therefore, the SQUEEZE routine of PLATON was applied.
The final formula was calculated from the TGA combined 
with elemental analysis data.

;
_refine_diff_density_max 0.893
_refine_diff_density_min -0.818
_refine_diff_density_rms 0.096
_refine_ls_extinction_method none
_refine_ls_goodness_of_fit_ref 1.024
_refine_ls_hydrogen_treatment constr
_refine_ls_matrix_type full
_refine_ls_number_parameters 299
_refine_ls_number_reflns 7964
_refine_ls_number_restraints 0
_refine_ls_restrained_S_all 1.062
_refine_ls_R_factor_all 0.0972
_refine_ls_R_factor_gt 0.0696
_refine_ls_shift/su_max 0.000
_refine_ls_shift/su_mean 0.000
_refine_ls_structure_factor_coef Fsqd
_refine_ls_weighting_details 'calc w=1/[\s^2^(Fo^2^)+(0.0556P)^2^+0.0000P] where P=(Fo^2^+2Fc^2^)/3'
_refine_ls_weighting_scheme calc
_refine_ls_wR_factor_gt 0.1520
_refine_ls_wR_factor_ref 0.1605
_reflns_number_gt 4272
_reflns_number_total 7964
_reflns_threshold_expression >2sigma(I)
_cod_data_source_file c3cc46530f.txt
_cod_data_source_block 1c
_cod_original_cell_volume 9897.41(17)
_cod_original_sg_symbol_H-M 'C 2/c'
_cod_database_code 7110035

loop_
_symmetry_equiv_pos_as_xyz
'x, y, z'
'-x, y, -z+1/2'
'x+1/2, y+1/2, z'
'-x+1/2, y+1/2, -z+1/2'
'-x, -y, -z'
'x, -y, z-1/2'
'-x+1/2, -y+1/2, -z'
'x+1/2, -y+1/2, z-1/2'

loop_
_atom_site_label
_atom_site_type_symbol
_atom_site_fract_x
_atom_site_fract_y
_atom_site_fract_z
_atom_site_U_iso_or_equiv
_atom_site_adp_type
_atom_site_occupancy
_atom_site_symmetry_multiplicity
_atom_site_calc_flag
_atom_site_refinement_flags
C1 C 0.1126(3) 0.0675(6) 0.1544(3) 0.061(2) Uani 1 1 d .
C2 C 0.1403(3) 0.0235(6) 0.2061(3) 0.071(3) Uani 1 1 d .
C3 C 0.1216(3) 0.0313(6) 0.2476(3) 0.067(3) Uani 1 1 d .
H3 H 0.0903 0.0678 0.2415 0.081 Uiso 1 1 calc R
C4 C 0.1462(3) -0.0114(6) 0.2972(3) 0.064(2) Uani 1 1 d .
C5 C 0.1940(3) -0.0627(7) 0.3084(3) 0.076(3) Uani 1 1 d .
C6 C 0.2130(4) -0.0714(8) 0.2662(3) 0.103(4) Uani 1 1 d .
H6 H 0.2441 -0.1083 0.2720 0.124 Uiso 1 1 calc R
C7 C 0.1887(4) -0.0290(8) 0.2177(3) 0.107(4) Uani 1 1 d .
H7 H 0.2041 -0.0345 0.1913 0.128 Uiso 1 1 calc R
C8 C 0.0529(3) 0.0110(6) 0.4580(3) 0.061(2) Uani 1 1 d .
C9 C 0.0775(3) 0.0074(6) 0.4166(3) 0.062(2) Uani 1 1 d .
C10 C 0.1247(3) -0.0415(6) 0.4280(3) 0.067(3) Uani 1 1 d .
H10 H 0.1413 -0.0713 0.4618 0.081 Uiso 1 1 calc R
C11 C 0.1493(3) -0.0480(6) 0.3889(3) 0.060(2) Uani 1 1 d .
C12 C 0.1225(3) -0.0055(6) 0.3387(3) 0.064(2) Uani 1 1 d .
C13 C 0.0736(3) 0.0438(7) 0.3289(3) 0.080(3) Uani 1 1 d .
H13 H 0.0549 0.0716 0.2945 0.096 Uiso 1 1 calc R
C14 C 0.0520(3) 0.0527(6) 0.3681(3) 0.073(3) Uani 1 1 d .
H14 H 0.0205 0.0890 0.3618 0.087 Uiso 1 1 calc R
C15 C 0.3485(4) -0.2495(7) 0.4330(4) 0.077(3) Uani 1 1 d .
C16 C 0.2975(3) -0.1956(6) 0.4216(3) 0.068(3) Uani 1 1 d .
C17 C 0.2706(4) -0.1548(6) 0.3729(3) 0.076(3) Uani 1 1 d .
H17 H 0.2858 -0.1590 0.3463 0.091 Uiso 1 1 calc R
C18 C 0.2220(3) -0.1076(6) 0.3606(3) 0.065(2) Uani 1 1 d .
C19 C 0.2002(3) -0.0982(6) 0.4009(3) 0.061(2) Uani 1 1 d .
C20 C 0.2302(4) -0.1391(7) 0.4512(3) 0.081(3) Uani 1 1 d .
H20 H 0.2164 -0.1331 0.4788 0.097 Uiso 1 1 calc R
C21 C 0.2771(3) -0.1861(6) 0.4631(3) 0.069(3) Uani 1 1 d .
H21 H 0.2960 -0.2122 0.4980 0.083 Uiso 1 1 calc R
C22 C 0.0016(6) 0.2011(10) -0.0899(6) 0.146(3) Uani 1 1 d U
H22A H 0.0416 0.1898 -0.0827 0.176 Uiso 1 1 calc R
H22B H -0.0062 0.2620 -0.1006 0.176 Uiso 1 1 calc R
C23 C -0.0365(7) 0.1454(11) -0.1388(6) 0.157(3) Uani 1 1 d U
H23A H -0.0767 0.1621 -0.1509 0.188 Uiso 1 1 calc R
H23B H -0.0326 0.0843 -0.1281 0.188 Uiso 1 1 calc R
C24 C -0.0171(7) 0.1599(11) -0.1859(6) 0.171(4) Uani 1 1 d U
H24A H -0.0465 0.1916 -0.2158 0.257 Uiso 1 1 calc R
H24B H -0.0109 0.1045 -0.1996 0.257 Uiso 1 1 calc R
H24C H 0.0182 0.1928 -0.1720 0.257 Uiso 1 1 calc R
O1 O 0.1260(3) 0.0474(4) 0.1140(2) 0.0745(10) Uani 1 1 d U
O2 O 0.0763(2) 0.1255(4) 0.1473(2) 0.0629(14) Uani 1 1 d U
O3 O 0.0164(2) 0.0678(4) 0.45288(19) 0.0734(18) Uani 1 1 d .
O4 O 0.0729(2) -0.0368(4) 0.4983(2) 0.0738(18) Uani 1 1 d .
O5 O 0.3731(3) -0.2862(5) 0.4766(2) 0.095(2) Uani 1 1 d .
O6 O 0.3688(3) -0.2553(6) 0.3978(2) 0.123(3) Uani 1 1 d .
O7 O -0.0053(4) 0.1879(6) -0.0395(3) 0.131(2) Uani 1 1 d U
H7A H -0.0282 0.1473 -0.0451 0.196 Uiso 1 1 d R
O1W O 0.0075(3) 0.2607(5) 0.0626(3) 0.122(2) Uani 1 1 d DU
H1A H -0.0284 0.2588 0.0462 0.183 Uiso 1 1 d RD
H1B H 0.0171 0.2809 0.0947 0.183 Uiso 1 1 d RD
Tb1 Tb 0.058923(19) 0.14322(4) 0.050970(17) 0.0591(2) Uani 1 1 d DU

loop_
_atom_site_aniso_label
_atom_site_aniso_U_11
_atom_site_aniso_U_22
_atom_site_aniso_U_33
_atom_site_aniso_U_23
_atom_site_aniso_U_13
_atom_site_aniso_U_12
C1 0.056(5) 0.105(7) 0.028(4) -0.003(4) 0.022(4) 0.011(5)
C2 0.064(5) 0.118(9) 0.043(4) 0.016(5) 0.034(4) 0.042(5)
C3 0.058(5) 0.109(8) 0.052(4) 0.021(5) 0.039(4) 0.033(5)
C4 0.056(5) 0.101(7) 0.048(4) 0.008(5) 0.036(4) 0.021(5)
C5 0.062(5) 0.131(8) 0.048(4) 0.015(5) 0.036(4) 0.037(6)
C6 0.096(7) 0.177(11) 0.055(5) 0.046(6) 0.050(5) 0.105(8)
C7 0.103(7) 0.182(13) 0.058(5) 0.037(6) 0.055(6) 0.071(8)
C8 0.051(5) 0.102(7) 0.032(4) 0.024(5) 0.019(4) 0.039(5)
C9 0.057(5) 0.095(6) 0.052(4) 0.021(5) 0.041(4) 0.041(5)
C10 0.057(5) 0.102(7) 0.054(4) 0.005(5) 0.035(4) 0.022(5)
C11 0.051(5) 0.092(6) 0.052(4) 0.008(4) 0.038(4) 0.024(5)
C12 0.057(5) 0.109(7) 0.041(4) 0.020(5) 0.036(4) 0.035(5)
C13 0.074(6) 0.138(9) 0.046(4) 0.026(5) 0.041(4) 0.052(6)
C14 0.064(5) 0.118(8) 0.054(4) 0.040(5) 0.042(4) 0.052(5)
C15 0.064(6) 0.116(8) 0.074(6) 0.037(6) 0.051(5) 0.054(6)
C16 0.051(5) 0.102(7) 0.061(5) 0.007(5) 0.034(4) 0.026(5)
C17 0.082(6) 0.112(8) 0.057(5) 0.027(5) 0.051(5) 0.055(6)
C18 0.062(5) 0.095(7) 0.050(4) 0.010(4) 0.035(4) 0.035(5)
C19 0.051(5) 0.093(7) 0.050(4) 0.013(4) 0.032(4) 0.028(5)
C20 0.076(6) 0.125(8) 0.070(5) 0.036(6) 0.059(5) 0.056(6)
C21 0.068(5) 0.108(7) 0.051(4) 0.021(5) 0.043(4) 0.040(5)
C22 0.149(4) 0.150(4) 0.134(3) 0.009(3) 0.052(3) -0.002(3)
C23 0.160(4) 0.160(4) 0.142(4) -0.002(3) 0.054(3) -0.002(4)
C24 0.179(6) 0.174(6) 0.157(5) -0.001(4) 0.067(4) -0.004(4)
O1 0.078(2) 0.089(2) 0.068(2) -0.006(1) 0.041(1) 0.005(1)
O2 0.067(2) 0.081(2) 0.060(1) -0.003(1) 0.041(1) -0.004(1)
O3 0.069(4) 0.114(5) 0.053(3) 0.030(3) 0.041(3) 0.049(4)
O4 0.063(3) 0.117(5) 0.066(3) 0.019(3) 0.052(3) 0.032(4)
O5 0.098(5) 0.149(6) 0.066(4) 0.035(4) 0.063(4) 0.080(5)
O6 0.130(6) 0.201(8) 0.072(4) 0.066(5) 0.076(4) 0.121(6)
O7 0.132(3) 0.140(3) 0.112(2) 0.017(2) 0.042(2) 0.004(3)
O1W 0.122(4) 0.119(3) 0.123(3) 0.009(3) 0.049(3) 0.018(3)
Tb1 0.0513(3) 0.0944(4) 0.0449(3) -0.0071(3) 0.0331(2) -0.0225(3)

loop_
_atom_type_symbol
_atom_type_description
_atom_type_scat_dispersion_real
_atom_type_scat_dispersion_imag
_atom_type_scat_source
C C 0.0181 0.0091 'International Tables Vol C Tables 4.2.6.8 and 6.1.1.4'
H H 0.0000 0.0000 'International Tables Vol C Tables 4.2.6.8 and 6.1.1.4'
O O 0.0492 0.0322 'International Tables Vol C Tables 4.2.6.8 and 6.1.1.4'
Tb Tb -9.1472 9.1891 'International Tables Vol C Tables 4.2.6.8 and 6.1.1.4'

loop_
_geom_angle_atom_site_label_1
_geom_angle_atom_site_label_2
_geom_angle_atom_site_label_3
_geom_angle
_geom_angle_site_symmetry_1
_geom_angle_site_symmetry_3
O2 C1 O1 119.5(7) . .
O2 C1 C2 121.9(6) . .
O1 C1 C2 118.7(7) . .
O2 C1 Tb1 61.0(4) . .
O1 C1 Tb1 58.6(4) . .
C2 C1 Tb1 176.5(6) . .
C3 C2 C7 116.4(7) . .
C3 C2 C1 121.8(7) . .
C7 C2 C1 121.7(6) . .
C4 C3 C2 123.5(7) . .
C4 C3 H3 118.2 . .
C2 C3 H3 118.2 . .
C3 C4 C5 119.7(6) . .
C3 C4 C12 121.6(7) . .
C5 C4 C12 118.7(7) . .
C4 C5 C6 117.0(7) . .
C4 C5 C18 121.6(6) . .
C6 C5 C18 121.3(7) . .
C7 C6 C5 122.7(7) . .
C7 C6 H6 118.6 . .
C5 C6 H6 118.6 . .
C6 C7 C2 120.5(6) . .
C6 C7 H7 119.8 . .
C2 C7 H7 119.8 . .
O4 C8 O3 122.8(6) . .
O4 C8 C9 118.3(6) . .
O3 C8 C9 118.6(7) . .
C10 C9 C14 122.0(6) . .
C10 C9 C8 118.3(6) . .
C14 C9 C8 119.6(6) . .
C9 C10 C11 120.3(7) . .
C9 C10 H10 119.8 . .
C11 C10 H10 119.8 . .
C12 C11 C10 118.3(6) . .
C12 C11 C19 120.7(5) . .
C10 C11 C19 121.0(7) . .
C11 C12 C13 119.1(5) . .
C11 C12 C4 119.9(6) . .
C13 C12 C4 121.0(6) . .
C14 C13 C12 121.9(7) . .
C14 C13 H13 119.1 . .
C12 C13 H13 119.1 . .
C13 C14 C9 118.3(7) . .
C13 C14 H14 120.8 . .
C9 C14 H14 120.8 . .
O5 C15 O6 117.9(7) . .
O5 C15 C16 122.0(6) . .
O6 C15 C16 120.0(8) . .
O5 C15 Tb1 59.8(4) . 4_545
O6 C15 Tb1 58.3(4) . 4_545
C16 C15 Tb1 176.8(7) . 4_545
C17 C16 C21 119.5(7) . .
C17 C16 C15 121.4(6) . .
C21 C16 C15 119.1(7) . .
C16 C17 C18 122.4(6) . .
C16 C17 H17 118.8 . .
C18 C17 H17 118.8 . .
C17 C18 C19 119.1(7) . .
C17 C18 C5 121.9(6) . .
C19 C18 C5 118.9(7) . .
C20 C19 C18 116.7(6) . .
C20 C19 C11 123.3(6) . .
C18 C19 C11 120.0(7) . .
C21 C20 C19 124.4(6) . .
C21 C20 H20 117.8 . .
C19 C20 H20 117.8 . .
C20 C21 C16 117.8(7) . .
C20 C21 H21 121.1 . .
C16 C21 H21 121.1 . .
O7 C22 C23 115.4(12) . .
O7 C22 H22A 108.4 . .
C23 C22 H22A 108.4 . .
O7 C22 H22B 108.4 . .
C23 C22 H22B 108.4 . .
H22A C22 H22B 107.5 . .
C22 C23 C24 107.3(13) . .
C22 C23 H23A 110.3 . .
C24 C23 H23A 110.3 . .
C22 C23 H23B 110.3 . .
C24 C23 H23B 110.3 . .
H23A C23 H23B 108.5 . .
C23 C24 H24A 109.5 . .
C23 C24 H24B 109.5 . .
H24A C24 H24B 109.5 . .
C23 C24 H24C 109.5 . .
H24A C24 H24C 109.5 . .
H24B C24 H24C 109.5 . .
C1 O1 Tb1 93.7(5) . .
C1 O2 Tb1 92.2(3) . .
C8 O3 Tb1 166.4(6) . 2
C8 O4 Tb1 148.9(5) . 6_556
C15 O5 Tb1 94.6(4) . 4_545
C15 O6 Tb1 95.2(5) . 4_545
C22 O7 Tb1 132.8(8) . .
C22 O7 H7A 107.0 . .
Tb1 O7 H7A 96.0 . .
Tb1 O1W H1A 117.4 . .
Tb1 O1W H1B 118.4 . .
H1A O1W H1B 109.7 . .
O3 Tb1 O4 87.05(18) 2 6
O3 Tb1 O1W 83.4(3) 2 .
O4 Tb1 O1W 151.8(2) 6 .
O3 Tb1 O1 93.9(2) 2 .
O4 Tb1 O1 74.3(2) 6 .
O1W Tb1 O1 132.7(2) . .
O3 Tb1 O6 146.03(16) 2 4
O4 Tb1 O6 122.8(2) 6 4
O1W Tb1 O6 76.2(3) . 4
O1 Tb1 O6 80.8(3) . 4
O3 Tb1 O7 83.2(3) 2 .
O4 Tb1 O7 79.1(3) 6 .
O1W Tb1 O7 73.5(3) . .
O1 Tb1 O7 153.4(3) . .
O6 Tb1 O7 115.7(3) 4 .
O3 Tb1 O5 161.26(18) 2 4
O4 Tb1 O5 79.8(2) 6 4
O1W Tb1 O5 102.0(3) . 4
O1 Tb1 O5 95.3(2) . 4
O6 Tb1 O5 52.02(17) 4 4
O7 Tb1 O5 81.3(3) . 4
O3 Tb1 O2 76.37(16) 2 .
O4 Tb1 O2 124.0(2) 6 .
O1W Tb1 O2 79.3(2) . .
O1 Tb1 O2 54.48(17) . .
O6 Tb1 O2 73.35(18) 4 .
O7 Tb1 O2 147.6(2) . .
O5 Tb1 O2 122.12(18) 4 .
O3 Tb1 C1 83.6(2) 2 .
O4 Tb1 C1 99.3(2) 6 .
O1W Tb1 C1 105.9(2) . .
O1 Tb1 C1 27.66(19) . .
O6 Tb1 C1 76.3(3) 4 .
O7 Tb1 C1 166.8(3) . .
O5 Tb1 C1 111.5(2) 4 .
O2 Tb1 C1 26.85(18) . .
O3 Tb1 C15 172.2(2) 2 4
O4 Tb1 C15 100.5(2) 6 4
O1W Tb1 C15 90.6(3) . 4
O1 Tb1 C15 86.5(3) . 4
O6 Tb1 C15 26.49(19) 4 4
O7 Tb1 C15 99.8(3) . 4
O5 Tb1 C15 25.61(18) 4 4
O2 Tb1 C15 97.7(2) . 4
C1 Tb1 C15 93.4(3) . 4

loop_
_geom_bond_atom_site_label_1
_geom_bond_atom_site_label_2
_geom_bond_distance
_geom_bond_site_symmetry_2
C1 O2 1.264(9) .
C1 O1 1.301(7) .
C1 C2 1.445(10) .
C1 Tb1 2.797(7) .
C2 C3 1.390(8) .
C2 C7 1.423(11) .
C3 C4 1.386(10) .
C3 H3 0.9500 .
C4 C5 1.401(11) .
C4 C12 1.480(7) .
C5 C6 1.419(9) .
C5 C18 1.461(11) .
C6 C7 1.359(11) .
C6 H6 0.9500 .
C7 H7 0.9500 .
C8 O4 1.237(8) .
C8 O3 1.263(9) .
C8 C9 1.492(8) .
C9 C10 1.367(10) .
C9 C14 1.385(10) .
C10 C11 1.440(8) .
C10 H10 0.9500 .
C11 C12 1.401(10) .
C11 C19 1.453(10) .
C12 C13 1.415(10) .
C13 C14 1.389(8) .
C13 H13 0.9500 .
C14 H14 0.9500 .
C15 O5 1.220(9) .
C15 O6 1.260(8) .
C15 C16 1.489(11) .
C15 Tb1 2.813(8) 4_545
C16 C17 1.357(11) .
C16 C21 1.425(9) .
C17 C18 1.377(10) .
C17 H17 0.9500 .
C18 C19 1.419(9) .
C19 C20 1.401(11) .
C20 C21 1.340(10) .
C20 H20 0.9500 .
C21 H21 0.9500 .
C22 O7 1.451(14) .
C22 C23 1.542(19) .
C22 H22A 0.9900 .
C22 H22B 0.9900 .
C23 C24 1.559(18) .
C23 H23A 0.9900 .
C23 H23B 0.9900 .
C24 H24A 0.9800 .
C24 H24B 0.9800 .
C24 H24C 0.9800 .
O1 Tb1 2.392(7) .
O2 Tb1 2.447(5) .
O3 Tb1 2.248(5) 2
O4 Tb1 2.307(6) 6_556
O5 Tb1 2.440(4) 4_545
O6 Tb1 2.404(6) 4_545
O7 Tb1 2.407(8) .
O7 H7A 0.8404 .
O1W Tb1 2.366(8) .
O1W H1A 0.8500 .
O1W H1B 0.8500 .
Tb1 O3 2.248(5) 2
Tb1 O4 2.307(6) 6
Tb1 O6 2.404(6) 4
Tb1 O5 2.440(4) 4
Tb1 C15 2.813(8) 4

loop_
_geom_torsion_atom_site_label_1
_geom_torsion_atom_site_label_2
_geom_torsion_atom_site_label_3
_geom_torsion_atom_site_label_4
_geom_torsion
_geom_torsion_site_symmetry_1
_geom_torsion_site_symmetry_4
O2 C1 C2 C3 11.8(14) . .
O1 C1 C2 C3 -169.3(9) . .
Tb1 C1 C2 C3 -132(9) . .
O2 C1 C2 C7 -167.3(9) . .
O1 C1 C2 C7 11.6(14) . .
Tb1 C1 C2 C7 49(10) . .
C7 C2 C3 C4 -2.5(15) . .
C1 C2 C3 C4 178.4(9) . .
C2 C3 C4 C5 2.8(15) . .
C2 C3 C4 C12 -176.0(9) . .
C3 C4 C5 C6 -3.0(15) . .
C12 C4 C5 C6 175.8(10) . .
C3 C4 C5 C18 178.9(9) . .
C12 C4 C5 C18 -2.3(14) . .
C4 C5 C6 C7 3.4(18) . .
C18 C5 C6 C7 -178.5(11) . .
C5 C6 C7 C2 -3.2(19) . .
C3 C2 C7 C6 2.6(16) . .
C1 C2 C7 C6 -178.3(11) . .
O4 C8 C9 C10 -7.0(13) . .
O3 C8 C9 C10 166.8(8) . .
O4 C8 C9 C14 172.6(9) . .
O3 C8 C9 C14 -13.6(13) . .
C14 C9 C10 C11 -0.6(14) . .
C8 C9 C10 C11 179.0(8) . .
C9 C10 C11 C12 -2.1(13) . .
C9 C10 C11 C19 178.6(9) . .
C10 C11 C12 C13 1.7(14) . .
C19 C11 C12 C13 -179.0(9) . .
C10 C11 C12 C4 -179.4(8) . .
C19 C11 C12 C4 -0.2(14) . .
C3 C4 C12 C11 -178.6(9) . .
C5 C4 C12 C11 2.6(14) . .
C3 C4 C12 C13 0.3(15) . .
C5 C4 C12 C13 -178.5(9) . .
C11 C12 C13 C14 1.4(15) . .
C4 C12 C13 C14 -177.5(9) . .
C12 C13 C14 C9 -4.1(15) . .
C10 C9 C14 C13 3.7(15) . .
C8 C9 C14 C13 -176.0(9) . .
O5 C15 C16 C17 179.8(11) . .
O6 C15 C16 C17 2.8(16) . .
Tb1 C15 C16 C17 -56(11) 4_545 .
O5 C15 C16 C21 0.4(15) . .
O6 C15 C16 C21 -176.6(10) . .
Tb1 C15 C16 C21 124(11) 4_545 .
C21 C16 C17 C18 -3.4(16) . .
C15 C16 C17 C18 177.1(9) . .
C16 C17 C18 C19 2.5(15) . .
C16 C17 C18 C5 178.8(10) . .
C4 C5 C18 C17 -176.8(10) . .
C6 C5 C18 C17 5.2(16) . .
C4 C5 C18 C19 -0.4(15) . .
C6 C5 C18 C19 -178.5(10) . .
C17 C18 C19 C20 -0.5(14) . .
C5 C18 C19 C20 -176.9(9) . .
C17 C18 C19 C11 179.4(9) . .
C5 C18 C19 C11 3.0(14) . .
C12 C11 C19 C20 177.2(10) . .
C10 C11 C19 C20 -3.6(14) . .
C12 C11 C19 C18 -2.7(13) . .
C10 C11 C19 C18 176.5(9) . .
C18 C19 C20 C21 -0.5(16) . .
C11 C19 C20 C21 179.6(10) . .
C19 C20 C21 C16 -0.4(16) . .
C17 C16 C21 C20 2.4(15) . .
C15 C16 C21 C20 -178.2(10) . .
O7 C22 C23 C24 -172.4(12) . .
O2 C1 O1 Tb1 -3.5(8) . .
C2 C1 O1 Tb1 177.5(7) . .
O1 C1 O2 Tb1 3.5(8) . .
C2 C1 O2 Tb1 -177.7(8) . .
O4 C8 O3 Tb1 -49(3) . 2
C9 C8 O3 Tb1 137.5(18) . 2
O3 C8 O4 Tb1 63.7(15) . 6_556
C9 C8 O4 Tb1 -122.8(8) . 6_556
O6 C15 O5 Tb1 -6.1(11) . 4_545
C16 C15 O5 Tb1 176.9(9) . 4_545
O5 C15 O6 Tb1 6.2(11) . 4_545
C16 C15 O6 Tb1 -176.7(8) . 4_545
C23 C22 O7 Tb1 120.1(13) . .
C1 O1 Tb1 O3 -68.2(5) . 2
C1 O1 Tb1 O4 -154.0(5) . 6
C1 O1 Tb1 O1W 16.5(7) . .
C1 O1 Tb1 O6 78.0(5) . 4
C1 O1 Tb1 O7 -150.9(6) . .
C1 O1 Tb1 O5 128.1(5) . 4
C1 O1 Tb1 O2 2.0(5) . .
C1 O1 Tb1 C15 104.0(5) . 4
C22 O7 Tb1 O3 -139.5(12) . 2
C22 O7 Tb1 O4 -51.2(11) . 6
C22 O7 Tb1 O1W 135.4(12) . .
C22 O7 Tb1 O1 -54.3(14) . .
C22 O7 Tb1 O6 70.1(12) . 4
C22 O7 Tb1 O5 30.0(11) . 4
C22 O7 Tb1 O2 169.6(10) . .
C22 O7 Tb1 C1 -135.6(13) . .
C22 O7 Tb1 C15 47.7(12) . 4
C1 O2 Tb1 O3 103.1(5) . 2
C1 O2 Tb1 O4 26.2(5) . 6
C1 O2 Tb1 O1W -171.2(5) . .
C1 O2 Tb1 O1 -2.0(5) . .
C1 O2 Tb1 O6 -92.5(5) . 4
C1 O2 Tb1 O7 155.5(6) . .
C1 O2 Tb1 O5 -73.7(5) . 4
C1 O2 Tb1 C15 -82.1(5) . 4
O2 C1 Tb1 O3 -72.3(5) . 2
O1 C1 Tb1 O3 111.2(5) . 2
C2 C1 Tb1 O3 73(9) . 2
O2 C1 Tb1 O4 -158.2(4) . 6
O1 C1 Tb1 O4 25.3(5) . 6
C2 C1 Tb1 O4 -13(9) . 6
O2 C1 Tb1 O1W 9.0(5) . .
O1 C1 Tb1 O1W -167.5(5) . .
C2 C1 Tb1 O1W 154(9) . .
O2 C1 Tb1 O1 176.5(8) . .
C2 C1 Tb1 O1 -38(9) . .
O2 C1 Tb1 O6 80.1(5) . 4
O1 C1 Tb1 O6 -96.4(5) . 4
C2 C1 Tb1 O6 -135(9) . 4
O2 C1 Tb1 O7 -76.2(13) . .
O1 C1 Tb1 O7 107.3(12) . .
C2 C1 Tb1 O7 69(9) . .
O2 C1 Tb1 O5 119.1(4) . 4
O1 C1 Tb1 O5 -57.4(6) . 4
C2 C1 Tb1 O5 -96(9) . 4
O1 C1 Tb1 O2 -176.5(8) . .
C2 C1 Tb1 O2 145(10) . .
O2 C1 Tb1 C15 100.5(5) . 4
O1 C1 Tb1 C15 -75.9(5) . 4
C2 C1 Tb1 C15 -114(9) . 4

loop_
_platon_squeeze_void_nr
_platon_squeeze_void_average_x
_platon_squeeze_void_average_y
_platon_squeeze_void_average_z
_platon_squeeze_void_volume
_platon_squeeze_void_count_electrons
_platon_squeeze_void_content
1 0.345 -0.124 0.010 6277 3008 ' '
